data_1555222
loop_
_publ_author_name
'Takaishi, Kazuto'
'Suzuki, Jun'
'Yabe, Tatsuya'
'Asano, Hikaru'
'Nishikawa, Michihiro'
'Hashizume, Daisuke'
'Muranaka, Atsuya'
'Uchiyama, Masanobu'
'Yokoyama, Akihiro'

_publ_section_title
;
 Conformational and Optical Characteristics of Unidirectionally Twisted
 Binaphthyl-Bipyridyl Cyclic Dyads.
;
_journal_issue 16
_journal_name_full 'Organic letters'
_journal_page_first 4098
_journal_page_last 4101
_journal_paper_doi 10.1021/acs.orglett.5b02041
_journal_volume 17
_journal_year 2015
_chemical_absolute_configuration sym
_chemical_formula_moiety 'C32 H22 N2 O2'
_chemical_formula_sum 'C32 H22 N2 O2'
_chemical_formula_weight 466.52
_space_group_IT_number 19
_space_group_name_Hall 'P 2ac 2ab'
_space_group_name_H-M_alt 'P 21 21 21'
_symmetry_cell_setting orthorhombic
_symmetry_Int_Tables_number 19
_symmetry_space_group_name_Hall 'P 2ac 2ab'
_symmetry_space_group_name_H-M 'P 21 21 21'
_atom_sites_solution_hydrogens geom
_atom_sites_solution_primary direct
_atom_sites_solution_secondary difmap
_audit_creation_method SHELXL-97
_cell_angle_alpha 90
_cell_angle_beta 90
_cell_angle_gamma 90
_cell_formula_units_Z 4
_cell_length_a 7.9491(5)
_cell_length_b 16.7592(10)
_cell_length_c 18.1848(10)
_cell_measurement_reflns_used 6195
_cell_measurement_temperature 123
_cell_measurement_theta_max 27.48
_cell_measurement_theta_min 3.05
_cell_volume 2422.6(2)
_computing_cell_refinement 'CrystalClear Ver. 4.0'
_computing_data_collection 'CrystalClear Ver. 4.0'
_computing_data_reduction CrystalStructure
_computing_molecular_graphics CrystalStructure
_computing_publication_material 'SHELXL-97 (Sheldrick, 2008)'
_computing_structure_refinement 'SHELXL-97 (Sheldrick, 2008)'
_computing_structure_solution SIR-2004
_diffrn_ambient_temperature 123
_diffrn_detector_area_resol_mean 7.314
_diffrn_measured_fraction_theta_full 0.993
_diffrn_measured_fraction_theta_max 0.993
_diffrn_measurement_device_type 'Rigaku AFC-10 with Saturn70 CCD'
_diffrn_measurement_method \w-scan
_diffrn_radiation_monochromator graphite
_diffrn_radiation_source 'fine-focus sealed tube'
_diffrn_radiation_type MoK\a
_diffrn_radiation_wavelength 0.71073
_diffrn_reflns_av_R_equivalents 0.0271
_diffrn_reflns_av_sigmaI/netI 0.0164
_diffrn_reflns_limit_h_max 10
_diffrn_reflns_limit_h_min -10
_diffrn_reflns_limit_k_max 21
_diffrn_reflns_limit_k_min -21
_diffrn_reflns_limit_l_max 23
_diffrn_reflns_limit_l_min -23
_diffrn_reflns_number 22628
_diffrn_reflns_theta_full 27.48
_diffrn_reflns_theta_max 27.48
_diffrn_reflns_theta_min 3.05
_diffrn_standards_number 0
_exptl_absorpt_coefficient_mu 0.080
_exptl_absorpt_correction_T_max 0.9763
_exptl_absorpt_correction_T_min 0.9157
_exptl_absorpt_correction_type multi-scan
_exptl_absorpt_process_details
;
 CrystalClear ver. 4.0
;
_exptl_crystal_colour colorless
_exptl_crystal_density_diffrn 1.279
_exptl_crystal_density_method 'not measured'
_exptl_crystal_description block
_exptl_crystal_F_000 976
_exptl_crystal_size_max 0.50
_exptl_crystal_size_mid 0.40
_exptl_crystal_size_min 0.30
_refine_diff_density_max 0.197
_refine_diff_density_min -0.157
_refine_diff_density_rms 0.031
_refine_ls_extinction_method none
_refine_ls_goodness_of_fit_ref 1.095
_refine_ls_hydrogen_treatment constr
_refine_ls_matrix_type full
_refine_ls_number_parameters 325
_refine_ls_number_reflns 3130
_refine_ls_number_restraints 0
_refine_ls_restrained_S_all 1.095
_refine_ls_R_factor_all 0.0357
_refine_ls_R_factor_gt 0.0347
_refine_ls_shift/su_max 0.001
_refine_ls_shift/su_mean 0.000
_refine_ls_structure_factor_coef Fsqd
_refine_ls_weighting_details 'calc w=1/[\s^2^(Fo^2^)+(0.0323P)^2^+0.5977P] where P=(Fo^2^+2Fc^2^)/3'
_refine_ls_weighting_scheme calc
_refine_ls_wR_factor_gt 0.0760
_refine_ls_wR_factor_ref 0.0766
_reflns_number_gt 3089
_reflns_number_total 3130
_reflns_threshold_expression I>2sigma(I)
_cod_data_source_file ol5b02041_si_006.cif
_cod_data_source_block shelxl
_cod_depositor_comments
;
The following automatic conversions were performed:

data item '_exptl_absorpt_correction_type' value 'Multi-scan' was
changed to 'multi-scan' in accordance with the
/home/saulius/struct/COD-crude-data/automatic-downloads/DataCite-retrospective/ACS/depositions/lib/dictionaries/cif_core.dic
dictionary named 'cif_core.dic' version 2.4.2 last updated on
2011-04-26.

Automatic conversion script
Id: cif_fix_values 6909 2019-04-08 15:41:33Z antanas 
;
_cod_database_code 1555222

loop_
_symmetry_equiv_pos_as_xyz
'x, y, z'
'x+1/2, -y+1/2, -z'
'-x, y+1/2, -z+1/2'
'-x+1/2, -y, z+1/2'

loop_
_atom_site_label
_atom_site_type_symbol
_atom_site_fract_x
_atom_site_fract_y
_atom_site_fract_z
_atom_site_U_iso_or_equiv
_atom_site_adp_type
_atom_site_occupancy
_atom_site_symmetry_multiplicity
_atom_site_calc_flag
_atom_site_refinement_flags
O1 O 0.74078(19) 0.89832(7) 0.17014(6) 0.0307(3) Uani 1 1 d .
O2 O 1.09691(18) 0.92699(8) 0.14583(6) 0.0313(3) Uani 1 1 d .
N1 N 0.7200(2) 0.75588(9) 0.26572(8) 0.0260(3) Uani 1 1 d .
N2 N 1.28844(19) 0.98839(9) 0.28324(8) 0.0262(3) Uani 1 1 d .
C1 C 0.7021(2) 1.11797(10) 0.06262(9) 0.0209(3) Uani 1 1 d .
C2 C 1.1928(2) 0.92464(10) 0.26867(9) 0.0201(3) Uani 1 1 d .
C3 C 0.9065(2) 1.07433(10) -0.02917(9) 0.0214(3) Uani 1 1 d .
H3 H 0.9816 1.0352 -0.0479 0.026 Uiso 1 1 calc R
C4 C 0.8089(2) 1.05702(9) 0.03469(8) 0.0187(3) Uani 1 1 d .
C5 C 0.7466(3) 0.90431(10) -0.07100(9) 0.0279(4) Uani 1 1 d .
H5 H 0.6661 0.9397 -0.0504 0.033 Uiso 1 1 calc R
C6 C 0.8902(2) 0.88219(9) -0.02916(9) 0.0230(4) Uani 1 1 d .
C7 C 0.8183(2) 0.98159(9) 0.07157(8) 0.0197(3) Uani 1 1 d .
C8 C 1.0781(2) 0.89274(10) 0.31954(9) 0.0198(3) Uani 1 1 d .
C9 C 1.2154(2) 0.88885(10) 0.19334(9) 0.0230(3) Uani 1 1 d .
H9A H 1.3315 0.8980 0.1755 0.028 Uiso 1 1 calc R
H9B H 1.1946 0.8306 0.1949 0.028 Uiso 1 1 calc R
C10 C 1.1642(2) 0.99588(11) 0.40302(10) 0.0290(4) Uani 1 1 d .
H10 H 1.1571 1.0222 0.4492 0.035 Uiso 1 1 calc R
C11 C 1.0019(2) 0.82487(10) -0.05950(9) 0.0258(4) Uani 1 1 d .
C12 C 0.6243(2) 1.03240(11) 0.16450(9) 0.0262(4) Uani 1 1 d .
H12 H 0.5639 1.0240 0.2089 0.031 Uiso 1 1 calc R
C13 C 0.9473(3) 0.67690(10) 0.31297(10) 0.0290(4) Uani 1 1 d .
H13 H 0.9906 0.6257 0.3251 0.035 Uiso 1 1 calc R
C14 C 0.7876(3) 0.68550(11) 0.28388(9) 0.0294(4) Uani 1 1 d .
H14 H 0.7222 0.6388 0.2764 0.035 Uiso 1 1 calc R
C15 C 0.9258(2) 0.91667(9) 0.04120(9) 0.0221(4) Uani 1 1 d .
C16 C 0.7844(2) 1.20588(10) -0.03716(9) 0.0264(4) Uani 1 1 d .
H16 H 0.7752 1.2555 -0.0621 0.032 Uiso 1 1 calc R
C17 C 0.9726(3) 0.79563(10) -0.13201(10) 0.0310(4) Uani 1 1 d .
H17 H 1.0476 0.7576 -0.1527 0.037 Uiso 1 1 calc R
C18 C 1.1763(3) 0.83339(11) 0.04912(10) 0.0317(4) Uani 1 1 d .
H18 H 1.2722 0.8166 0.0762 0.038 Uiso 1 1 calc R
C19 C 1.0670(2) 0.89142(10) 0.07885(9) 0.0256(4) Uani 1 1 d .
C20 C 0.8937(2) 1.14621(10) -0.06383(9) 0.0248(4) Uani 1 1 d .
H20 H 0.9593 1.1563 -0.1065 0.030 Uiso 1 1 calc R
C21 C 0.6919(2) 1.19197(10) 0.02473(10) 0.0248(4) Uani 1 1 d .
H21 H 0.6193 1.2325 0.0428 0.030 Uiso 1 1 calc R
C22 C 0.8379(3) 0.82170(11) -0.17196(9) 0.0340(5) Uani 1 1 d .
H22 H 0.8223 0.8035 -0.2210 0.041 Uiso 1 1 calc R
C23 C 0.6104(2) 1.10328(10) 0.12794(10) 0.0252(4) Uani 1 1 d .
H23 H 0.5378 1.1435 0.1467 0.030 Uiso 1 1 calc R
C24 C 1.0421(2) 0.74528(10) 0.32386(9) 0.0254(4) Uani 1 1 d .
H24 H 1.1514 0.7416 0.3447 0.030 Uiso 1 1 calc R
C25 C 1.0661(2) 0.92962(11) 0.38808(9) 0.0253(4) Uani 1 1 d .
H25 H 0.9912 0.9094 0.4243 0.030 Uiso 1 1 calc R
C26 C 0.9767(2) 0.81951(10) 0.30411(8) 0.0198(3) Uani 1 1 d .
C27 C 0.7329(2) 0.89810(10) 0.24896(8) 0.0226(3) Uani 1 1 d .
H27A H 0.6145 0.9004 0.2657 0.027 Uiso 1 1 calc R
H27B H 0.7936 0.9448 0.2692 0.027 Uiso 1 1 calc R
C28 C 0.8145(2) 0.82161(10) 0.27439(8) 0.0206(3) Uani 1 1 d .
C29 C 1.1443(3) 0.80124(11) -0.01876(10) 0.0319(4) Uani 1 1 d .
H29 H 1.2190 0.7626 -0.0386 0.038 Uiso 1 1 calc R
C30 C 1.2730(2) 1.02286(11) 0.34914(10) 0.0286(4) Uani 1 1 d .
H30 H 1.3403 1.0683 0.3595 0.034 Uiso 1 1 calc R
C31 C 0.7286(2) 0.97159(10) 0.13610(9) 0.0234(4) Uani 1 1 d .
C32 C 0.7226(3) 0.87517(11) -0.14086(10) 0.0340(4) Uani 1 1 d .
H32 H 0.6269 0.8915 -0.1683 0.041 Uiso 1 1 calc R

loop_
_atom_site_aniso_label
_atom_site_aniso_U_11
_atom_site_aniso_U_22
_atom_site_aniso_U_33
_atom_site_aniso_U_23
_atom_site_aniso_U_13
_atom_site_aniso_U_12
O1 0.0537(9) 0.0219(6) 0.0164(5) 0.0014(5) 0.0049(6) -0.0016(6)
O2 0.0439(8) 0.0314(6) 0.0185(6) -0.0030(5) -0.0075(6) 0.0153(6)
N1 0.0292(8) 0.0276(7) 0.0212(7) -0.0059(6) 0.0013(6) -0.0067(7)
N2 0.0221(7) 0.0284(7) 0.0281(7) 0.0043(6) -0.0032(6) -0.0061(7)
C1 0.0202(8) 0.0223(8) 0.0203(7) -0.0027(6) -0.0039(7) 0.0014(7)
C2 0.0171(7) 0.0229(8) 0.0203(7) 0.0031(6) -0.0026(6) 0.0006(7)
C3 0.0228(8) 0.0231(8) 0.0184(7) -0.0016(6) 0.0009(7) -0.0002(7)
C4 0.0205(8) 0.0200(7) 0.0156(7) -0.0012(6) -0.0012(6) 0.0005(7)
C5 0.0386(11) 0.0229(8) 0.0220(8) 0.0003(7) -0.0012(8) -0.0020(8)
C6 0.0353(10) 0.0169(7) 0.0168(7) 0.0020(6) 0.0046(7) -0.0026(7)
C7 0.0242(8) 0.0184(7) 0.0166(7) -0.0005(6) -0.0003(7) 0.0016(7)
C8 0.0184(8) 0.0216(8) 0.0194(7) 0.0016(6) -0.0029(6) 0.0010(7)
C9 0.0197(8) 0.0284(8) 0.0207(8) 0.0043(7) 0.0003(7) 0.0024(7)
C10 0.0313(10) 0.0303(9) 0.0253(8) -0.0053(7) -0.0047(8) -0.0025(8)
C11 0.0409(10) 0.0168(7) 0.0196(8) 0.0021(6) 0.0090(8) -0.0017(8)
C12 0.0259(9) 0.0314(9) 0.0213(8) -0.0025(7) 0.0066(7) -0.0012(8)
C13 0.0403(11) 0.0208(8) 0.0258(9) -0.0011(7) 0.0051(8) -0.0013(8)
C14 0.0393(10) 0.0248(8) 0.0240(8) -0.0060(7) 0.0070(8) -0.0097(8)
C15 0.0321(9) 0.0179(7) 0.0164(7) 0.0016(6) 0.0042(7) 0.0031(7)
C16 0.0329(10) 0.0209(8) 0.0254(8) 0.0042(7) -0.0106(8) -0.0020(8)
C17 0.0507(12) 0.0201(8) 0.0224(8) -0.0041(7) 0.0141(9) -0.0085(9)
C18 0.0408(11) 0.0306(9) 0.0237(8) 0.0037(7) 0.0009(8) 0.0157(9)
C19 0.0374(10) 0.0229(8) 0.0163(7) -0.0002(6) 0.0008(7) 0.0069(8)
C20 0.0285(9) 0.0274(8) 0.0184(8) 0.0005(7) -0.0036(7) -0.0059(8)
C21 0.0246(9) 0.0205(8) 0.0292(8) -0.0020(7) -0.0070(7) 0.0042(7)
C22 0.0579(13) 0.0266(9) 0.0176(8) -0.0034(7) 0.0032(9) -0.0143(9)
C23 0.0220(8) 0.0269(8) 0.0268(8) -0.0053(7) 0.0032(7) 0.0046(8)
C24 0.0276(9) 0.0278(8) 0.0208(8) 0.0012(7) 0.0002(7) 0.0006(8)
C25 0.0248(9) 0.0292(8) 0.0220(8) -0.0004(7) 0.0006(7) -0.0044(8)
C26 0.0238(8) 0.0214(7) 0.0142(7) -0.0007(6) 0.0034(6) -0.0029(7)
C27 0.0228(8) 0.0290(8) 0.0162(7) -0.0006(6) 0.0000(7) -0.0003(7)
C28 0.0237(8) 0.0247(8) 0.0133(7) -0.0022(6) 0.0023(6) -0.0025(7)
C29 0.0474(12) 0.0238(8) 0.0245(8) 0.0018(7) 0.0114(9) 0.0113(9)
C30 0.0270(9) 0.0284(9) 0.0304(9) 0.0008(7) -0.0079(8) -0.0090(8)
C31 0.0298(9) 0.0213(7) 0.0190(8) -0.0004(6) -0.0001(7) -0.0027(7)
C32 0.0490(12) 0.0295(9) 0.0234(8) 0.0008(7) -0.0061(9) -0.0082(9)

loop_
_atom_type_symbol
_atom_type_description
_atom_type_scat_dispersion_real
_atom_type_scat_dispersion_imag
_atom_type_scat_source
C C 0.0033 0.0000 'International Tables Vol C Tables 4.2.6.8 and 6.1.1.4'
H H 0.0000 0.0000 'International Tables Vol C Tables 4.2.6.8 and 6.1.1.4'
N N 0.0061 0.0000 'International Tables Vol C Tables 4.2.6.8 and 6.1.1.4'
O O 0.0106 0.0000 'International Tables Vol C Tables 4.2.6.8 and 6.1.1.4'

loop_
_geom_angle_atom_site_label_1
_geom_angle_atom_site_label_2
_geom_angle_atom_site_label_3
_geom_angle
C31 O1 C27 116.61(13)
C19 O2 C9 117.07(13)
C14 N1 C28 118.00(16)
C30 N2 C2 118.08(15)
C23 C1 C21 121.93(16)
C23 C1 C4 118.85(15)
C21 C1 C4 119.22(15)
N2 C2 C8 122.86(15)
N2 C2 C9 115.49(15)
C8 C2 C9 121.65(15)
C20 C3 C4 121.04(16)
C20 C3 H3 119.5
C4 C3 H3 119.5
C1 C4 C3 117.98(14)
C1 C4 C7 119.85(14)
C3 C4 C7 122.15(15)
C32 C5 C6 120.92(18)
C32 C5 H5 119.5
C6 C5 H5 119.5
C11 C6 C5 118.08(15)
C11 C6 C15 119.78(16)
C5 C6 C15 122.13(16)
C31 C7 C4 118.49(15)
C31 C7 C15 121.45(14)
C4 C7 C15 120.05(14)
C25 C8 C2 117.64(15)
C25 C8 C26 119.67(15)
C2 C8 C26 122.61(14)
O2 C9 C2 107.04(13)
O2 C9 H9A 110.3
C2 C9 H9A 110.3
O2 C9 H9B 110.3
C2 C9 H9B 110.3
H9A C9 H9B 108.6
C30 C10 C25 118.40(16)
C30 C10 H10 120.8
C25 C10 H10 120.8
C29 C11 C6 119.21(16)
C29 C11 C17 121.38(17)
C6 C11 C17 119.33(18)
C23 C12 C31 119.83(16)
C23 C12 H12 120.1
C31 C12 H12 120.1
C14 C13 C24 117.89(17)
C14 C13 H13 121.1
C24 C13 H13 121.1
N1 C14 C13 123.73(17)
N1 C14 H14 118.1
C13 C14 H14 118.1
C19 C15 C6 118.67(15)
C19 C15 C7 120.40(15)
C6 C15 C7 120.84(15)
C21 C16 C20 119.63(15)
C21 C16 H16 120.2
C20 C16 H16 120.2
C22 C17 C11 120.66(18)
C22 C17 H17 119.7
C11 C17 H17 119.7
C29 C18 C19 120.08(18)
C29 C18 H18 120.0
C19 C18 H18 120.0
O2 C19 C15 116.51(15)
O2 C19 C18 122.05(16)
C15 C19 C18 121.42(15)
C3 C20 C16 120.88(16)
C3 C20 H20 119.6
C16 C20 H20 119.6
C16 C21 C1 121.21(16)
C16 C21 H21 119.4
C1 C21 H21 119.4
C17 C22 C32 120.18(16)
C17 C22 H22 119.9
C32 C22 H22 119.9
C12 C23 C1 121.19(16)
C12 C23 H23 119.4
C1 C23 H23 119.4
C13 C24 C26 119.86(17)
C13 C24 H24 120.1
C26 C24 H24 120.1
C10 C25 C8 119.52(16)
C10 C25 H25 120.2
C8 C25 H25 120.2
C24 C26 C28 117.74(16)
C24 C26 C8 118.88(15)
C28 C26 C8 123.29(15)
O1 C27 C28 106.83(13)
O1 C27 H27A 110.4
C28 C27 H27A 110.4
O1 C27 H27B 110.4
C28 C27 H27B 110.4
H27A C27 H27B 108.6
N1 C28 C26 122.73(16)
N1 C28 C27 114.85(15)
C26 C28 C27 122.42(15)
C18 C29 C11 120.81(17)
C18 C29 H29 119.6
C11 C29 H29 119.6
N2 C30 C10 123.49(16)
N2 C30 H30 118.3
C10 C30 H30 118.3
O1 C31 C7 116.90(15)
O1 C31 C12 121.34(15)
C7 C31 C12 121.72(15)
C5 C32 C22 120.6(2)
C5 C32 H32 119.7
C22 C32 H32 119.7

loop_
_geom_bond_atom_site_label_1
_geom_bond_atom_site_label_2
_geom_bond_distance
O1 C31 1.3786(19)
O1 C27 1.4346(19)
O2 C19 1.377(2)
O2 C9 1.429(2)
N1 C14 1.338(2)
N1 C28 1.343(2)
N2 C30 1.336(2)
N2 C2 1.338(2)
C1 C23 1.416(2)
C1 C21 1.421(2)
C1 C4 1.422(2)
C2 C8 1.405(2)
C2 C9 1.506(2)
C3 C20 1.363(2)
C3 C4 1.426(2)
C3 H3 0.9500
C4 C7 1.433(2)
C5 C32 1.374(2)
C5 C6 1.421(3)
C5 H5 0.9500
C6 C11 1.420(2)
C6 C15 1.432(2)
C7 C31 1.384(2)
C7 C15 1.490(2)
C8 C25 1.395(2)
C8 C26 1.495(2)
C9 H9A 0.9900
C9 H9B 0.9900
C10 C30 1.383(3)
C10 C25 1.384(3)
C10 H10 0.9500
C11 C29 1.410(3)
C11 C17 1.426(2)
C12 C23 1.366(2)
C12 C31 1.412(2)
C12 H12 0.9500
C13 C14 1.383(3)
C13 C24 1.386(3)
C13 H13 0.9500
C14 H14 0.9500
C15 C19 1.381(3)
C16 C21 1.364(3)
C16 C20 1.411(3)
C16 H16 0.9500
C17 C22 1.366(3)
C17 H17 0.9500
C18 C29 1.371(3)
C18 C19 1.412(2)
C18 H18 0.9500
C20 H20 0.9500
C21 H21 0.9500
C22 C32 1.401(3)
C22 H22 0.9500
C23 H23 0.9500
C24 C26 1.395(2)
C24 H24 0.9500
C25 H25 0.9500
C26 C28 1.398(2)
C27 C28 1.509(2)
C27 H27A 0.9900
C27 H27B 0.9900
C29 H29 0.9500
C30 H30 0.9500
C32 H32 0.9500

loop_
_geom_torsion_atom_site_label_1
_geom_torsion_atom_site_label_2
_geom_torsion_atom_site_label_3
_geom_torsion_atom_site_label_4
_geom_torsion
C30 N2 C2 C8 -0.1(3)
C30 N2 C2 C9 179.67(15)
C23 C1 C4 C3 -177.04(15)
C21 C1 C4 C3 2.3(2)
C23 C1 C4 C7 1.7(2)
C21 C1 C4 C7 -178.90(15)
C20 C3 C4 C1 -2.1(2)
C20 C3 C4 C7 179.14(16)
C32 C5 C6 C11 -4.3(3)
C32 C5 C6 C15 174.67(17)
C1 C4 C7 C31 -3.2(2)
C3 C4 C7 C31 175.49(16)
C1 C4 C7 C15 178.05(15)
C3 C4 C7 C15 -3.2(2)
N2 C2 C8 C25 -0.5(3)
C9 C2 C8 C25 179.74(15)
N2 C2 C8 C26 -177.42(15)
C9 C2 C8 C26 2.8(2)
C19 O2 C9 C2 -165.20(15)
N2 C2 C9 O2 -90.73(18)
C8 C2 C9 O2 89.03(18)
C5 C6 C11 C29 -179.30(16)
C15 C6 C11 C29 1.7(2)
C5 C6 C11 C17 4.0(2)
C15 C6 C11 C17 -175.05(15)
C28 N1 C14 C13 1.9(2)
C24 C13 C14 N1 0.0(3)
C11 C6 C15 C19 -1.7(2)
C5 C6 C15 C19 179.33(16)
C11 C6 C15 C7 175.05(15)
C5 C6 C15 C7 -4.0(3)
C31 C7 C15 C19 -65.7(2)
C4 C7 C15 C19 112.95(18)
C31 C7 C15 C6 117.62(18)
C4 C7 C15 C6 -63.7(2)
C29 C11 C17 C22 -177.20(17)
C6 C11 C17 C22 -0.6(3)
C9 O2 C19 C15 164.89(15)
C9 O2 C19 C18 -16.4(3)
C6 C15 C19 O2 179.26(15)
C7 C15 C19 O2 2.5(2)
C6 C15 C19 C18 0.6(3)
C7 C15 C19 C18 -176.15(16)
C29 C18 C19 O2 -178.07(17)
C29 C18 C19 C15 0.5(3)
C4 C3 C20 C16 0.5(3)
C21 C16 C20 C3 0.9(3)
C20 C16 C21 C1 -0.7(3)
C23 C1 C21 C16 178.36(17)
C4 C1 C21 C16 -1.0(3)
C11 C17 C22 C32 -2.7(3)
C31 C12 C23 C1 -1.6(3)
C21 C1 C23 C12 -178.66(17)
C4 C1 C23 C12 0.7(3)
C14 C13 C24 C26 -1.4(2)
C30 C10 C25 C8 -0.7(3)
C2 C8 C25 C10 0.9(3)
C26 C8 C25 C10 177.90(16)
C13 C24 C26 C28 0.7(2)
C13 C24 C26 C8 177.24(16)
C25 C8 C26 C24 -86.3(2)
C2 C8 C26 C24 90.5(2)
C25 C8 C26 C28 90.0(2)
C2 C8 C26 C28 -93.2(2)
C31 O1 C27 C28 -158.22(15)
C14 N1 C28 C26 -2.6(2)
C14 N1 C28 C27 176.90(14)
C24 C26 C28 N1 1.3(2)
C8 C26 C28 N1 -175.04(15)
C24 C26 C28 C27 -178.12(15)
C8 C26 C28 C27 5.5(2)
O1 C27 C28 N1 -75.84(18)
O1 C27 C28 C26 103.65(17)
C19 C18 C29 C11 -0.5(3)
C6 C11 C29 C18 -0.6(3)
C17 C11 C29 C18 176.09(18)
C2 N2 C30 C10 0.3(3)
C25 C10 C30 N2 0.1(3)
C27 O1 C31 C7 146.84(16)
C27 O1 C31 C12 -35.4(2)
C4 C7 C31 O1 -179.88(15)
C15 C7 C31 O1 -1.2(2)
C4 C7 C31 C12 2.4(3)
C15 C7 C31 C12 -178.91(17)
C23 C12 C31 O1 -177.63(17)
C23 C12 C31 C7 0.0(3)
C6 C5 C32 C22 1.2(3)
C17 C22 C32 C5 2.4(3)
